data_4320522
loop_
_publ_author_name
'Rudolf J. Wehmschulte'
'Brendan Twamley'
'Masood A. Khan'

_publ_contact_author_address
;       Department of Chemistry and Biochemistry
       University of Oklahoma
       620 Parrington Oval, Room 208
       Norman, OK 73019
;
_publ_contact_author_email rjwehmschulte@ou.edu
_publ_contact_author_fax '405 325 6111'
_publ_contact_author_name 'Rudolf J. Wehmschulte'
_publ_contact_author_phone '405 325 2388'
_publ_section_title
;
 Synthesis and Characterization of an Unsolvated Dimeric Diarylmagnesium
 Compound and Its Magnesium Iodide Byproducts
;
_journal_name_full 'Inorganic Chemistry'
_journal_page_first 6004
_journal_page_last 6008
_journal_paper_doi 10.1021/ic010513m
_journal_volume 40
_journal_year 2001
_chemical_formula_sum 'C12 H24 I2 Mg O3'
_chemical_formula_weight 494.42
_chemical_name_systematic
;
?
;
_space_group_IT_number 15
_symmetry_cell_setting monoclinic
_symmetry_space_group_name_Hall '-C 2yc'
_symmetry_space_group_name_H-M 'C 1 2/c 1'
_atom_sites_solution_hydrogens geom
_atom_sites_solution_primary direct
_atom_sites_solution_secondary difmap
_audit_creation_method SHELXL
_cell_angle_alpha 90.00
_cell_angle_beta 112.67(2)
_cell_angle_gamma 90.00
_cell_formula_units_Z 4
_cell_length_a 12.234(4)
_cell_length_b 12.600(4)
_cell_length_c 12.395(3)
_cell_measurement_reflns_used 55
_cell_measurement_temperature 173(2)
_cell_measurement_theta_max 16.36
_cell_measurement_theta_min 4.70
_cell_volume 1763.1(9)
_computing_cell_refinement 'Siemens XSCANS'
_computing_data_collection 'Siemens XSCANS'
_computing_data_reduction 'Siemens SHELXTL'
_computing_molecular_graphics 'Siemens SHELXTL'
_computing_publication_material 'Siemens SHELXTL'
_computing_structure_refinement 'SHELXL-93 (Sheldrick, 1993)'
_computing_structure_solution 'SHELXS-86 (Sheldrick, 1990)'
_diffrn_ambient_temperature 173(2)
_diffrn_measurement_device 'Siemens P4'
_diffrn_measurement_method '\w scans'
_diffrn_radiation_monochromator graphite
_diffrn_radiation_source 'fine-focus sealed tube'
_diffrn_radiation_type MoK\a
_diffrn_radiation_wavelength 0.71073
_diffrn_reflns_av_R_equivalents 0.0752
_diffrn_reflns_av_sigmaI/netI 0.0439
_diffrn_reflns_limit_h_max 15
_diffrn_reflns_limit_h_min -1
_diffrn_reflns_limit_k_max 1
_diffrn_reflns_limit_k_min -16
_diffrn_reflns_limit_l_max 15
_diffrn_reflns_limit_l_min -16
_diffrn_reflns_number 2441
_diffrn_reflns_theta_max 27.49
_diffrn_reflns_theta_min 2.42
_diffrn_standards_decay_% 2.1
_diffrn_standards_interval_count 97
_diffrn_standards_number 3
_exptl_absorpt_coefficient_mu 3.602
_exptl_absorpt_correction_T_max 0.7916
_exptl_absorpt_correction_T_min 0.3385
_exptl_absorpt_correction_type empirical
_exptl_absorpt_process_details '(North, Phillips & Mathews, 1968)'
_exptl_crystal_colour colourless
_exptl_crystal_density_diffrn 1.863
_exptl_crystal_description prism
_exptl_crystal_F_000 952
_exptl_crystal_size_max 0.62
_exptl_crystal_size_mid 0.54
_exptl_crystal_size_min 0.38
_refine_diff_density_max 2.548
_refine_diff_density_min -1.673
_refine_diff_density_rms 0.211
_refine_ls_extinction_method none
_refine_ls_goodness_of_fit_all 1.048
_refine_ls_goodness_of_fit_obs 1.069
_refine_ls_hydrogen_treatment constr
_refine_ls_matrix_type full
_refine_ls_number_parameters 83
_refine_ls_number_reflns 1956
_refine_ls_number_restraints 0
_refine_ls_restrained_S_all 1.157
_refine_ls_restrained_S_obs 1.069
_refine_ls_R_factor_all 0.0568
_refine_ls_R_factor_obs 0.0508
_refine_ls_shift/esd_max -0.001
_refine_ls_shift/esd_mean 0.000
_refine_ls_structure_factor_coef Fsqd
_refine_ls_weighting_details 'w=1/[\s^2^(Fo^2^)+(0.0908P)^2^+7.2742P] where P=(Fo^2^+2Fc^2^)/3'
_refine_ls_weighting_scheme calc
_refine_ls_wR_factor_all 0.1538
_refine_ls_wR_factor_obs 0.1340
_reflns_number_observed 1743
_reflns_number_total 1962
_reflns_observed_criterion >2sigma(I)
_cod_data_source_file ic010513m_3.cif
_cod_data_source_block rw963a_COMPOUND4
_cod_depositor_comments
;
The following automatic conversions were performed:

'_symmetry_cell_setting' value 'Monoclinic' changed to 'monoclinic'
according to the built-in table from CIF Core dictionary named
'cif_core.dic' version 2.4.1 from 2010-06-29.

Automatic conversion script
Id: cif_fix_values 1646 2011-03-28 12:23:43Z adriana 

The following automatic conversions were performed:

'_refine_ls_weighting_scheme' value 'calc
w=1/[\s^2^(Fo^2^)+(0.0908P)^2^+7.2742P] where P=(Fo^2^+2Fc^2^)/3' was
changed to 'calc'. New tag '_refine_ls_weighting_details' was
created. The value of the new tag was set to
'w=1/[\s^2^(Fo^2^)+(0.0908P)^2^+7.2742P] where P=(Fo^2^+2Fc^2^)/3'.

Automatic conversion script
Id: cif_fix_values 3143 2015-03-26 13:38:13Z robertas 
;
_cod_original_cell_volume 1763.0(9)
_cod_database_code 4320522

loop_
_symmetry_equiv_pos_as_xyz
'x, y, z'
'-x, y, -z+1/2'
'x+1/2, y+1/2, z'
'-x+1/2, y+1/2, -z+1/2'
'-x, -y, -z'
'x, -y, z-1/2'
'-x+1/2, -y+1/2, -z'
'x+1/2, -y+1/2, z-1/2'

loop_
_atom_site_aniso_label
_atom_site_aniso_U_11
_atom_site_aniso_U_22
_atom_site_aniso_U_33
_atom_site_aniso_U_23
_atom_site_aniso_U_13
_atom_site_aniso_U_12
I1 0.0325(2) 0.0538(2) 0.0376(2) -0.00608(13) 0.01887(15) 0.00862(12)
Mg1 0.0262(9) 0.0366(10) 0.0221(9) 0.000 0.0141(7) 0.000
O1 0.0361(14) 0.050(2) 0.0246(14) 0.0027(13) 0.0209(12) 0.0093(14)
O2 0.032(2) 0.036(2) 0.025(2) 0.000 0.009(2) 0.000
C1 0.058(3) 0.088(4) 0.030(2) 0.023(3) 0.029(2) 0.036(3)
C2 0.068(3) 0.082(4) 0.034(3) 0.010(3) 0.034(3) 0.021(3)
C3 0.062(3) 0.046(3) 0.054(3) -0.001(2) 0.046(2) 0.003(2)
C4 0.052(3) 0.061(3) 0.039(3) 0.006(2) 0.028(2) 0.023(3)
C5 0.036(2) 0.049(3) 0.033(2) -0.006(2) 0.012(2) -0.008(2)
C6 0.055(3) 0.047(3) 0.069(4) -0.017(3) 0.037(3) -0.011(2)

loop_
_atom_site_label
_atom_site_type_symbol
_atom_site_fract_x
_atom_site_fract_y
_atom_site_fract_z
_atom_site_U_iso_or_equiv
_atom_site_thermal_displace_type
_atom_site_occupancy
_atom_site_calc_flag
_atom_site_refinement_flags
_atom_site_disorder_group
I1 I 0.21185(3) 0.07228(3) 0.82270(3) 0.03970(13) Uani 1 d . .
Mg1 Mg 0.0000 0.1791(2) 0.7500 0.0268(4) Uani 1 d S .
O1 O 0.0042(3) 0.1970(3) 0.9194(3) 0.0342(7) Uani 1 d . .
O2 O 0.0000 0.3398(4) 0.7500 0.0319(10) Uani 1 d S .
C1 C 0.0792(5) 0.1492(6) 1.0280(5) 0.055(2) Uani 1 d . .
H1A H 0.1613(5) 0.1760(6) 1.0521(5) 0.066 Uiso 1 calc R .
H1B H 0.0802(5) 0.0711(6) 1.0197(5) 0.066 Uiso 1 calc R .
C2 C 0.0292(6) 0.1788(6) 1.1171(5) 0.057(2) Uani 1 d . .
H2A H 0.0357(6) 0.1190(6) 1.1712(5) 0.068 Uiso 1 calc R .
H2B H 0.0704(6) 0.2414(6) 1.1631(5) 0.068 Uiso 1 calc R .
C3 C -0.0972(5) 0.2035(5) 1.0450(5) 0.0472(12) Uani 1 d . .
H3A H -0.1314(5) 0.2518(5) 1.0868(5) 0.057 Uiso 1 calc R .
H3B H -0.1456(5) 0.1382(5) 1.0225(5) 0.057 Uiso 1 calc R .
C4 C -0.0879(5) 0.2572(5) 0.9398(5) 0.0475(13) Uani 1 d . .
H4A H -0.1639(5) 0.2532(5) 0.8714(5) 0.057 Uiso 1 calc R .
H4B H -0.0648(5) 0.3326(5) 0.9565(5) 0.057 Uiso 1 calc R .
C5 C 0.0956(5) 0.4058(5) 0.8265(5) 0.0394(11) Uani 1 d . .
H5A H 0.1640(5) 0.4043(5) 0.8027(5) 0.047 Uiso 1 calc R .
H5B H 0.1218(5) 0.3815(5) 0.9086(5) 0.047 Uiso 1 calc R .
C6 C 0.0429(5) 0.5159(5) 0.8127(6) 0.0528(14) Uani 1 d . .
H6A H 0.1045(5) 0.5711(5) 0.8267(6) 0.063 Uiso 1 calc R .
H6B H 0.0017(5) 0.5274(5) 0.8666(6) 0.063 Uiso 1 calc R .

loop_
_atom_type_symbol
_atom_type_description
_atom_type_scat_dispersion_real
_atom_type_scat_dispersion_imag
_atom_type_scat_source
C C 0.0033 0.0016 'International Tables Vol C Tables 4.2.6.8 and 6.1.1.4'
H H 0.0000 0.0000 'International Tables Vol C Tables 4.2.6.8 and 6.1.1.4'
O O 0.0106 0.0060 'International Tables Vol C Tables 4.2.6.8 and 6.1.1.4'
Mg Mg 0.0486 0.0363 'International Tables Vol C Tables 4.2.6.8 and 6.1.1.4'
I I -0.4742 1.8119 'International Tables Vol C Tables 4.2.6.8 and 6.1.1.4'

loop_
_geom_angle_atom_site_label_1
_geom_angle_atom_site_label_2
_geom_angle_atom_site_label_3
_geom_angle
_geom_angle_site_symmetry_1
_geom_angle_site_symmetry_3
_geom_angle_publ_flag
O2 Mg1 O1 83.81(12) . 2_556 ?
O2 Mg1 O1 83.81(12) . . ?
O1 Mg1 O1 167.6(2) 2_556 . ?
O2 Mg1 I1 119.34(4) . 2_556 ?
O1 Mg1 I1 93.94(9) 2_556 2_556 ?
O1 Mg1 I1 92.12(10) . 2_556 ?
O2 Mg1 I1 119.34(4) . . ?
O1 Mg1 I1 92.12(10) 2_556 . ?
O1 Mg1 I1 93.94(9) . . ?
I1 Mg1 I1 121.32(9) 2_556 . ?
C1 O1 C4 108.2(4) . . ?
C1 O1 Mg1 130.9(3) . . ?
C4 O1 Mg1 120.6(3) . . ?
C5 O2 C5 110.0(5) 2_556 . ?
C5 O2 Mg1 125.0(3) 2_556 . ?
C5 O2 Mg1 125.0(3) . . ?
O1 C1 C2 106.9(4) . . ?
C3 C2 C1 103.5(5) . . ?
C2 C3 C4 101.9(4) . . ?
O1 C4 C3 103.7(4) . . ?
O2 C5 C6 104.6(4) . . ?
C5 C6 C6 102.4(4) . 2_556 ?

loop_
_geom_bond_atom_site_label_1
_geom_bond_atom_site_label_2
_geom_bond_distance
_geom_bond_site_symmetry_2
_geom_bond_publ_flag
I1 Mg1 2.7458(14) . ?
Mg1 O2 2.025(5) . ?
Mg1 O1 2.092(3) 2_556 ?
Mg1 O1 2.092(3) . ?
Mg1 I1 2.7458(14) 2_556 ?
O1 C1 1.438(6) . ?
O1 C4 1.458(6) . ?
O2 C5 1.450(6) 2_556 ?
O2 C5 1.450(6) . ?
C1 C2 1.502(7) . ?
C2 C3 1.490(9) . ?
C3 C4 1.511(8) . ?
C5 C6 1.512(8) . ?
C6 C6 1.503(14) 2_556 ?

loop_
_geom_torsion_atom_site_label_1
_geom_torsion_atom_site_label_2
_geom_torsion_atom_site_label_3
_geom_torsion_atom_site_label_4
_geom_torsion
_geom_torsion_site_symmetry_1
_geom_torsion_site_symmetry_2
_geom_torsion_site_symmetry_3
_geom_torsion_site_symmetry_4
_geom_torsion_publ_flag
O2 Mg1 O1 C1 -130.6(5) . . . . ?
O1 Mg1 O1 C1 -130.6(5) 2_556 . . . ?
I1 Mg1 O1 C1 110.1(5) 2_556 . . . ?
I1 Mg1 O1 C1 -11.5(5) . . . . ?
O2 Mg1 O1 C4 57.1(4) . . . . ?
O1 Mg1 O1 C4 57.1(4) 2_556 . . . ?
I1 Mg1 O1 C4 -62.2(4) 2_556 . . . ?
I1 Mg1 O1 C4 176.2(4) . . . . ?
O1 Mg1 O2 C5 63.9(3) 2_556 . . 2_556 ?
O1 Mg1 O2 C5 -116.1(3) . . . 2_556 ?
I1 Mg1 O2 C5 -27.1(3) 2_556 . . 2_556 ?
I1 Mg1 O2 C5 152.9(3) . . . 2_556 ?
O1 Mg1 O2 C5 -116.1(3) 2_556 . . . ?
O1 Mg1 O2 C5 63.9(3) . . . . ?
I1 Mg1 O2 C5 152.9(3) 2_556 . . . ?
I1 Mg1 O2 C5 -27.1(3) . . . . ?
C4 O1 C1 C2 1.6(7) . . . . ?
Mg1 O1 C1 C2 -171.4(4) . . . . ?
O1 C1 C2 C3 22.7(7) . . . . ?
C1 C2 C3 C4 -37.1(7) . . . . ?
C1 O1 C4 C3 -25.0(6) . . . . ?
Mg1 O1 C4 C3 148.9(4) . . . . ?
C2 C3 C4 O1 38.4(6) . . . . ?
C5 O2 C5 C6 12.6(3) 2_556 . . . ?
Mg1 O2 C5 C6 -167.4(3) . . . . ?
O2 C5 C6 C6 -32.6(7) . . . 2_556 ?
